data_7204746
loop_
_publ_author_name
'Neeraj, S.'
'Rao, C. N. R.'
'Cheetham, Anthony K.'

_publ_section_title
;
 Open-framework zinc and cobalt phosphates synthesized by the
 tributylphosphate routeElectronic supplementary information (ESI)
 available: Tables S1?16: Atomic coordinates, equivalent isotropic
 displacement parameters and bond lengths and angles for compounds
 I?VII. See http://www.rsc.org/suppdata/jm/b3/b311529a/
;
_journal_issue 5
_journal_name_full 'Journal of Materials Chemistry'
_journal_page_first 814
_journal_paper_doi 10.1039/b311529a
_journal_volume 14
_journal_year 2004
_chemical_formula_moiety '[NH4][H3O][Zn4(PO4)3]2.H2O'
_chemical_formula_sum 'H2 N0.5 O13 P3 Zn4'
_chemical_formula_weight 571.41
_chemical_name_common 'Zinc Phosphate'
_chemical_name_systematic
;
?
;
_space_group_IT_number 2
_symmetry_space_group_name_Hall '-P 1'
_symmetry_space_group_name_H-M 'P -1'
_atom_sites_solution_hydrogens geom
_atom_sites_solution_primary direct
_atom_sites_solution_secondary difmap
_audit_creation_method SHELXL-97
_cell_angle_alpha 101.094(19)
_cell_angle_beta 100.931(19)
_cell_angle_gamma 103.598(18)
_cell_formula_units_Z 2
_cell_length_a 5.0400(9)
_cell_length_b 9.584(3)
_cell_length_c 13.117(2)
_cell_measurement_temperature 293(2)
_cell_volume 585.7(2)
_computing_structure_refinement 'SHELXL-97 (Sheldrick, 1997)'
_computing_structure_solution 'SHELXS-97 (Sheldrick, 1990)'
_diffrn_ambient_temperature 293(2)
_diffrn_measured_fraction_theta_full 0.867
_diffrn_measured_fraction_theta_max 0.867
_diffrn_radiation_monochromator graphite
_diffrn_radiation_source 'fine-focus sealed tube'
_diffrn_radiation_type MoK\a
_diffrn_radiation_wavelength 0.71073
_diffrn_reflns_av_R_equivalents 0.0487
_diffrn_reflns_av_sigmaI/netI 0.0358
_diffrn_reflns_limit_h_max 6
_diffrn_reflns_limit_h_min -6
_diffrn_reflns_limit_k_max 12
_diffrn_reflns_limit_k_min -12
_diffrn_reflns_limit_l_max 10
_diffrn_reflns_limit_l_min -17
_diffrn_reflns_number 3484
_diffrn_reflns_theta_full 28.32
_diffrn_reflns_theta_max 28.32
_diffrn_reflns_theta_min 1.63
_exptl_absorpt_coefficient_mu 8.572
_exptl_crystal_density_diffrn 3.240
_exptl_crystal_density_method 'not measured'
_exptl_crystal_F_000 549
_refine_diff_density_max 1.514
_refine_diff_density_min -1.378
_refine_diff_density_rms 0.237
_refine_ls_extinction_method none
_refine_ls_goodness_of_fit_ref 1.134
_refine_ls_hydrogen_treatment mixed
_refine_ls_matrix_type full
_refine_ls_number_parameters 197
_refine_ls_number_reflns 2529
_refine_ls_number_restraints 0
_refine_ls_restrained_S_all 1.134
_refine_ls_R_factor_all 0.0495
_refine_ls_R_factor_gt 0.0456
_refine_ls_shift/su_max 0.001
_refine_ls_shift/su_mean 0.000
_refine_ls_structure_factor_coef Fsqd
_refine_ls_weighting_details 'calc w=1/[\s^2^(Fo^2^)+(0.0658P)^2^+3.9700P] where P=(Fo^2^+2Fc^2^)/3'
_refine_ls_weighting_scheme calc
_refine_ls_wR_factor_gt 0.1204
_refine_ls_wR_factor_ref 0.1228
_reflns_number_gt 2327
_reflns_number_total 2529
_reflns_threshold_expression >2sigma(I)
_cod_data_source_file b311529a.txt
_cod_data_source_block COMPOUND_III
_cod_original_formula_sum 'H2 N0.50 O13 P3 Zn4'
_cod_database_code 7204746

loop_
_symmetry_equiv_pos_as_xyz
'x, y, z'
'-x, -y, -z'

loop_
_atom_site_label
_atom_site_type_symbol
_atom_site_fract_x
_atom_site_fract_y
_atom_site_fract_z
_atom_site_U_iso_or_equiv
_atom_site_adp_type
_atom_site_occupancy
_atom_site_symmetry_multiplicity
_atom_site_calc_flag
_atom_site_refinement_flags
_atom_site_disorder_assembly
_atom_site_disorder_group
Zn1 Zn 0.44980(14) 0.02160(7) 0.79790(6) 0.01408(19) Uani 1 1 d . . .
Zn2 Zn 0.87434(14) -0.19176(8) 0.84527(6) 0.01430(19) Uani 1 1 d . . .
Zn3 Zn 0.05894(15) 0.34251(8) 0.72382(6) 0.01465(19) Uani 1 1 d . . .
Zn4 Zn 0.14456(14) -0.15780(8) 0.54017(5) 0.01392(19) Uani 1 1 d . . .
P1 P 0.2403(3) -0.32500(16) 0.71453(12) 0.0111(3) Uani 1 1 d . . .
P2 P 0.0448(3) 0.16685(16) 0.90468(12) 0.0122(3) Uani 1 1 d . . .
P3 P 0.4293(3) 0.17393(16) 0.60406(12) 0.0114(3) Uani 1 1 d . . .
O1 O 0.3329(9) 0.1518(5) 0.8962(4) 0.0212(10) Uani 1 1 d . . .
O2 O 0.8249(9) 0.0111(5) 0.8623(4) 0.0210(10) Uani 1 1 d . . .
O3 O 0.3717(9) 0.0306(5) 0.6458(3) 0.0161(9) Uani 1 1 d . . .
O4 O 0.2010(9) -0.1800(4) 0.7819(3) 0.0136(8) Uani 1 1 d . . .
O5 O -0.0620(10) 0.2623(5) 0.8349(4) 0.0212(10) Uani 1 1 d . . .
O6 O 0.0604(10) 0.5452(5) 0.7430(4) 0.0213(10) Uani 1 1 d . . .
O7 O 0.3885(9) 0.3002(5) 0.6830(4) 0.0201(9) Uani 1 1 d . . .
O8 O -0.2607(8) 0.2158(5) 0.5949(3) 0.0142(8) Uani 1 1 d . . .
O9 O 0.1361(11) -0.3303(5) 0.5964(4) 0.0251(10) Uani 1 1 d . . .
O10 O -0.2374(9) -0.1395(6) 0.5062(4) 0.0225(10) Uani 1 1 d . . .
O11 O 0.5494(10) -0.3180(6) 0.7385(5) 0.0306(12) Uani 1 1 d . . .
O12 O 0.0450(10) 0.2353(5) 1.0185(4) 0.0210(10) Uani 1 1 d . . .
N1 N 0.5000 -0.5000 0.5000 0.040(3) Uani 1 2 d S . .
O20 O -0.269(6) 0.4517(19) 0.964(3) 0.072(13) Uani 0.51(6) 1 d P . .
O20A O 0.582(9) 0.463(2) 0.898(3) 0.074(11) Uani 0.49(6) 1 d P . .

loop_
_atom_site_aniso_label
_atom_site_aniso_U_11
_atom_site_aniso_U_22
_atom_site_aniso_U_33
_atom_site_aniso_U_23
_atom_site_aniso_U_13
_atom_site_aniso_U_12
Zn1 0.0140(4) 0.0118(3) 0.0175(4) 0.0045(3) 0.0056(3) 0.0034(3)
Zn2 0.0132(3) 0.0152(4) 0.0158(4) 0.0060(3) 0.0055(3) 0.0032(3)
Zn3 0.0168(4) 0.0116(3) 0.0195(4) 0.0070(3) 0.0103(3) 0.0042(3)
Zn4 0.0127(3) 0.0141(4) 0.0149(4) 0.0046(3) 0.0039(3) 0.0024(3)
P1 0.0099(7) 0.0087(7) 0.0153(7) 0.0033(5) 0.0049(5) 0.0016(5)
P2 0.0131(7) 0.0111(7) 0.0138(7) 0.0048(5) 0.0060(5) 0.0025(5)
P3 0.0088(6) 0.0109(7) 0.0171(7) 0.0074(5) 0.0059(5) 0.0022(5)
O1 0.012(2) 0.019(2) 0.030(3) -0.0010(19) 0.0086(18) 0.0027(17)
O2 0.012(2) 0.013(2) 0.036(3) 0.0070(19) 0.0048(19) 0.0020(17)
O3 0.020(2) 0.0100(19) 0.018(2) 0.0075(16) 0.0065(17) -0.0005(16)
O4 0.017(2) 0.0073(18) 0.018(2) 0.0025(15) 0.0101(17) 0.0032(16)
O5 0.026(2) 0.024(2) 0.023(2) 0.0154(19) 0.0125(19) 0.012(2)
O6 0.025(2) 0.0066(19) 0.038(3) 0.0115(19) 0.018(2) 0.0036(17)
O7 0.014(2) 0.013(2) 0.033(3) 0.0033(19) 0.0094(19) 0.0033(17)
O8 0.0064(18) 0.018(2) 0.016(2) 0.0025(16) 0.0042(15) -0.0001(16)
O9 0.039(3) 0.016(2) 0.021(2) 0.0070(18) 0.008(2) 0.006(2)
O10 0.012(2) 0.035(3) 0.024(2) 0.014(2) 0.0038(18) 0.0062(19)
O11 0.011(2) 0.031(3) 0.042(3) -0.008(2) 0.003(2) 0.007(2)
O12 0.029(3) 0.024(2) 0.016(2) 0.0078(18) 0.0102(19) 0.013(2)
N1 0.035(5) 0.018(4) 0.070(7) 0.008(4) 0.032(5) 0.003(4)
O20 0.079(16) 0.018(7) 0.11(3) -0.010(9) 0.045(17) 0.005(7)
O20A 0.12(3) 0.045(10) 0.08(2) 0.024(10) 0.059(19) 0.032(11)

loop_
_atom_type_symbol
_atom_type_description
_atom_type_scat_dispersion_real
_atom_type_scat_dispersion_imag
_atom_type_scat_source
H H 0.0000 0.0000 'International Tables Vol C Tables 4.2.6.8 and 6.1.1.4'
N N 0.0061 0.0033 'International Tables Vol C Tables 4.2.6.8 and 6.1.1.4'
O O 0.0106 0.0060 'International Tables Vol C Tables 4.2.6.8 and 6.1.1.4'
P P 0.1023 0.0942 'International Tables Vol C Tables 4.2.6.8 and 6.1.1.4'
Zn Zn 0.2839 1.4301 'International Tables Vol C Tables 4.2.6.8 and 6.1.1.4'

loop_
_geom_angle_atom_site_label_1
_geom_angle_atom_site_label_2
_geom_angle_atom_site_label_3
_geom_angle
_geom_angle_site_symmetry_1
_geom_angle_site_symmetry_3
_geom_angle_publ_flag
O1 Zn1 O2 110.0(2) . . ?
O1 Zn1 O3 118.2(2) . . ?
O2 Zn1 O3 117.1(2) . . ?
O1 Zn1 O4 105.87(19) . . ?
O2 Zn1 O4 103.99(19) . . ?
O3 Zn1 O4 99.28(18) . . ?
O12 Zn2 O11 118.6(2) 2_657 . ?
O12 Zn2 O4 110.46(19) 2_657 1_655 ?
O11 Zn2 O4 107.6(2) . 1_655 ?
O12 Zn2 O2 110.2(2) 2_657 . ?
O11 Zn2 O2 105.2(2) . . ?
O4 Zn2 O2 103.62(18) 1_655 . ?
O5 Zn3 O6 111.5(2) . . ?
O5 Zn3 O7 117.7(2) . . ?
O6 Zn3 O7 114.3(2) . . ?
O5 Zn3 O8 99.9(2) . . ?
O6 Zn3 O8 109.3(2) . . ?
O7 Zn3 O8 102.26(18) . . ?
O9 Zn4 O10 108.3(2) . . ?
O9 Zn4 O3 113.2(2) . . ?
O10 Zn4 O3 105.3(2) . . ?
O9 Zn4 O8 101.6(2) . 2_556 ?
O10 Zn4 O8 109.53(19) . 2_556 ?
O3 Zn4 O8 118.60(18) . 2_556 ?
O6 P1 O11 113.0(3) 1_545 . ?
O6 P1 O9 110.3(3) 1_545 . ?
O11 P1 O9 109.5(3) . . ?
O6 P1 O4 107.2(2) 1_545 . ?
O11 P1 O4 109.3(3) . . ?
O9 P1 O4 107.3(3) . . ?
O12 P2 O1 111.5(3) . . ?
O12 P2 O5 107.1(3) . . ?
O1 P2 O5 113.1(3) . . ?
O12 P2 O2 110.5(3) . 1_455 ?
O1 P2 O2 109.2(3) . 1_455 ?
O5 P2 O2 105.2(3) . 1_455 ?
O10 P3 O7 113.3(3) 2_556 . ?
O10 P3 O8 108.6(3) 2_556 1_655 ?
O7 P3 O8 108.6(3) . 1_655 ?
O10 P3 O3 107.8(3) 2_556 . ?
O7 P3 O3 109.6(3) . . ?
O8 P3 O3 108.8(3) 1_655 . ?
P2 O1 Zn1 132.3(3) . . ?
P2 O2 Zn1 112.6(3) 1_655 . ?
P2 O2 Zn2 130.9(3) 1_655 . ?
Zn1 O2 Zn2 115.9(2) . . ?
P3 O3 Zn1 126.2(3) . . ?
P3 O3 Zn4 117.4(3) . . ?
Zn1 O3 Zn4 115.7(2) . . ?
P1 O4 Zn2 119.8(2) . 1_455 ?
P1 O4 Zn1 123.3(2) . . ?
Zn2 O4 Zn1 116.8(2) 1_455 . ?
P2 O5 Zn3 134.1(3) . . ?
P1 O6 Zn3 132.6(3) 1_565 . ?
P3 O7 Zn3 133.3(3) . . ?
P3 O8 Zn4 123.7(2) 1_455 2_556 ?
P3 O8 Zn3 121.0(2) 1_455 . ?
Zn4 O8 Zn3 115.25(19) 2_556 . ?
P1 O9 Zn4 124.4(3) . . ?
P3 O10 Zn4 126.5(3) 2_556 . ?
P1 O11 Zn2 133.8(3) . . ?
P2 O12 Zn2 137.2(3) . 2_657 ?

loop_
_geom_bond_atom_site_label_1
_geom_bond_atom_site_label_2
_geom_bond_distance
_geom_bond_site_symmetry_2
_geom_bond_publ_flag
Zn1 O1 1.893(5) . ?
Zn1 O2 1.953(5) . ?
Zn1 O3 1.981(4) . ?
Zn1 O4 1.988(4) . ?
Zn2 O12 1.903(5) 2_657 ?
Zn2 O11 1.911(5) . ?
Zn2 O4 1.970(4) 1_655 ?
Zn2 O2 1.993(5) . ?
Zn3 O5 1.907(5) . ?
Zn3 O6 1.908(4) . ?
Zn3 O7 1.944(4) . ?
Zn3 O8 2.046(4) . ?
Zn4 O9 1.930(5) . ?
Zn4 O10 1.949(5) . ?
Zn4 O3 1.989(4) . ?
Zn4 O8 1.989(4) 2_556 ?
P1 O6 1.512(4) 1_545 ?
P1 O11 1.512(5) . ?
P1 O9 1.526(5) . ?
P1 O4 1.573(4) . ?
P2 O12 1.511(5) . ?
P2 O1 1.515(5) . ?
P2 O5 1.526(5) . ?
P2 O2 1.560(5) 1_455 ?
P3 O10 1.508(5) 2_556 ?
P3 O7 1.515(5) . ?
P3 O8 1.553(4) 1_655 ?
P3 O3 1.561(4) . ?
O2 P2 1.560(5) 1_655 ?
O4 Zn2 1.970(4) 1_455 ?
O6 P1 1.512(4) 1_565 ?
O8 P3 1.553(4) 1_455 ?
O8 Zn4 1.989(4) 2_556 ?
O10 P3 1.508(5) 2_556 ?
O12 Zn2 1.903(5) 2_657 ?
O20 O20A 1.07(3) 1_455 ?
O20A O20 1.07(3) 1_655 ?
